data_1512821
loop_
_publ_author_name
'Linsheng Feng'
'Zhichao Chen'
'Matthias Zeller'
'Rudy L. Luck'

_publ_section_title
;
 Polymorphs or solvates? Coordination of 3,5-dihydroxybenzoate to copper
 and zinc metal centers
;
_journal_name_full
;
Inorganica Chimica Acta
;
_journal_page_first 729
_journal_page_last 740
_journal_paper_doi 10.1016/j.ica.2012.09.036
_journal_volume 394
_journal_year 2013
_chemical_compound_source 'synthesis as described'
_chemical_formula_moiety '2(C14 H10 Cu O8), 3(C H2 Cl2), 2(C H4 O)'
_chemical_formula_sum 'C33 H34 Cl6 Cu2 O18'
_chemical_formula_weight 1058.40
_space_group_IT_number 14
_symmetry_cell_setting monoclinic
_symmetry_Int_Tables_number 14
_symmetry_space_group_name_Hall '-P 2ybc'
_symmetry_space_group_name_H-M 'P 1 21/c 1'
_atom_sites_solution_hydrogens geom
_atom_sites_solution_primary direct
_atom_sites_solution_secondary difmap
_cell_angle_alpha 90
_cell_angle_beta 101.569(8)
_cell_angle_gamma 90
_cell_formula_units_Z 2
_cell_length_a 8.537(2)
_cell_length_b 11.292(3)
_cell_length_c 21.660(5)
_cell_measurement_reflns_used 2817
_cell_measurement_temperature 100(2)
_cell_measurement_theta_max 28.9506
_cell_measurement_theta_min 2.4352
_cell_measurement_wavelength 0.71073
_cell_volume 2045.6(9)
_computing_cell_refinement 'SAINT V7.66A integration software'
_computing_data_collection 'Bruker APEX2 software'
_computing_data_reduction 'SORTAV (Blessing, 1995)'
_computing_molecular_graphics 'Ortep-3 for Windows (Farrugia, 1997)'
_computing_publication_material 'WinGX publication routines (Farrugia, 1999)'
_computing_structure_refinement 'SHELXL-97 (Sheldrick, 2008)'
_computing_structure_solution 'SIR92 (Giacovazzo et al, 1993)'
_diffrn_ambient_temperature 100(2)
_diffrn_detector 'APEX-II CCD'
_diffrn_measured_fraction_theta_full 0.996
_diffrn_measured_fraction_theta_max 0.956
_diffrn_measurement_device '\k-geometry diffractometer'
_diffrn_measurement_device_type 'Bruker APEX-II'
_diffrn_measurement_method '\f or \w oscillation scans'
_diffrn_orient_matrix_type 'x-axis to radiation source'
_diffrn_orient_matrix_UB_11 -0.117753
_diffrn_orient_matrix_UB_12 -0.133207E-1
_diffrn_orient_matrix_UB_13 -0.581574E-2
_diffrn_orient_matrix_UB_21 -0.202304E-2
_diffrn_orient_matrix_UB_22 -0.286416E-1
_diffrn_orient_matrix_UB_23 -0.43895E-1
_diffrn_orient_matrix_UB_31 0.196588E-1
_diffrn_orient_matrix_UB_32 -0.82736E-1
_diffrn_orient_matrix_UB_33 0.16132E-1
_diffrn_radiation_monochromator graphite
_diffrn_radiation_probe x-ray
_diffrn_radiation_type MoK\a
_diffrn_radiation_wavelength 0.71073
_diffrn_reflns_av_R_equivalents 0.0477
_diffrn_reflns_av_unetI/netI 0.0759
_diffrn_reflns_limit_h_max 11
_diffrn_reflns_limit_h_min -11
_diffrn_reflns_limit_k_max 15
_diffrn_reflns_limit_k_min -15
_diffrn_reflns_limit_l_max 23
_diffrn_reflns_limit_l_min -30
_diffrn_reflns_number 14724
_diffrn_reflns_theta_full 25
_diffrn_reflns_theta_max 30.31
_diffrn_reflns_theta_min 1.92
_diffrn_source 'sealed x-ray tube'
_exptl_absorpt_coefficient_mu 1.507
_exptl_absorpt_correction_T_max 0.746
_exptl_absorpt_correction_T_min 0.558
_exptl_absorpt_correction_type multi-scan
_exptl_absorpt_process_details
;
SADABS-2008/1 - Bruker AXS area detector scaling and absorption correction
;
_exptl_crystal_colour blue
_exptl_crystal_density_diffrn 1.718
_exptl_crystal_density_method 'not measured'
_exptl_crystal_description plate
_exptl_crystal_F_000 1072
_exptl_crystal_size_max 0.2
_exptl_crystal_size_mid 0.15
_exptl_crystal_size_min 0.05
_refine_diff_density_max 1.185
_refine_diff_density_min -1.152
_refine_diff_density_rms 0.136
_refine_ls_extinction_method none
_refine_ls_goodness_of_fit_ref 1.029
_refine_ls_hydrogen_treatment mixed
_refine_ls_matrix_type full
_refine_ls_number_parameters 289
_refine_ls_number_reflns 5856
_refine_ls_number_restraints 4
_refine_ls_restrained_S_all 1.03
_refine_ls_R_factor_all 0.0877
_refine_ls_R_factor_gt 0.0575
_refine_ls_shift/su_max 0.002
_refine_ls_shift/su_mean 0
_refine_ls_structure_factor_coef Fsqd
_refine_ls_weighting_details 'calc w=1/[\s^2^(Fo^2^)+(0.0660P)^2^+5.1497P] where P=(Fo^2^+2Fc^2^)/3'
_refine_ls_weighting_scheme calc
_refine_ls_wR_factor_gt 0.1396
_refine_ls_wR_factor_ref 0.1515
_reflns_number_gt 4226
_reflns_number_total 5856
_reflns_threshold_expression >2\s(I)
_cod_data_source_file ICA-2013-394-729-740-3.cif
_cod_data_source_block new
_cod_original_cell_volume 2045.6(8)
_cod_original_sg_symbol_H-M 'P 21/c'
_cod_database_code 1512821

loop_
_symmetry_equiv_pos_as_xyz
'x, y, z'
'-x, y+1/2, -z+1/2'
'-x, -y, -z'
'x, -y-1/2, z-1/2'

loop_
_atom_site_label
_atom_site_type_symbol
_atom_site_fract_x
_atom_site_fract_y
_atom_site_fract_z
_atom_site_U_iso_or_equiv
_atom_site_adp_type
_atom_site_occupancy
_atom_site_symmetry_multiplicity
_atom_site_calc_flag
_atom_site_refinement_flags
Cu1 Cu 0.08985(4) -0.42981(4) -0.024527(18) 0.00843(11) Uani 1 1 d .
O1 O 0.1176(3) -0.3383(2) 0.05383(11) 0.0165(5) Uani 1 1 d .
O2 O 0.1829(3) -0.2943(2) -0.08249(13) 0.0157(5) Uani 1 1 d .
H2 H 0.127(6) -0.260(5) -0.106(3) 0.038(16) Uiso 1 1 d .
O3 O 0.2735(3) -0.5278(2) 0.01344(12) 0.0138(5) Uani 1 1 d .
O4 O -0.1146(3) -0.3505(2) -0.05494(12) 0.0156(5) Uani 1 1 d .
O5 O 0.0428(3) -0.5409(2) -0.09543(11) 0.0161(5) Uani 1 1 d .
O6 O -0.0186(3) -0.3028(2) 0.31378(11) 0.0179(5) Uani 1 1 d .
H6 H -0.0733 -0.3648 0.3056 0.027 Uiso 1 1 calc R
O7 O 0.2111(3) 0.0016(2) 0.21105(13) 0.0188(5) Uani 1 1 d .
H7 H 0.2815 0.0055 0.189 0.028 Uiso 1 1 calc R
O8 O 0.5419(3) -0.0239(3) -0.15459(15) 0.0275(7) Uani 1 1 d .
H8 H 0.4552 0.0061 -0.1732 0.041 Uiso 1 1 calc R
C1 C 0.0463(4) -0.3694(3) 0.09658(16) 0.0142(7) Uani 1 1 d .
C2 C 0.0684(4) -0.2935(3) 0.15457(16) 0.0151(7) Uani 1 1 d .
C3 C 0.0125(4) -0.3348(3) 0.20705(17) 0.0165(7) Uani 1 1 d .
H3 H -0.0381 -0.4099 0.2059 0.02 Uiso 1 1 calc R
C4 C 0.0316(4) -0.2652(3) 0.26061(17) 0.0160(7) Uani 1 1 d .
C5 C 0.1015(4) -0.1532(3) 0.26229(18) 0.0183(7) Uani 1 1 d .
H5 H 0.1147 -0.106 0.2993 0.022 Uiso 1 1 calc R
C6 C 0.1516(4) -0.1117(3) 0.20901(18) 0.0173(7) Uani 1 1 d .
C7 C 0.1375(4) -0.1816(3) 0.15527(17) 0.0172(7) Uani 1 1 d .
H7A H 0.1746 -0.1534 0.1195 0.021 Uiso 1 1 calc R
C8 C 0.4587(4) -0.3373(3) -0.06628(16) 0.0140(7) Uani 1 1 d .
H8A H 0.4403 -0.409 -0.046 0.017 Uiso 1 1 calc R
C9 C 0.3329(4) -0.2625(3) -0.09042(17) 0.0149(7) Uani 1 1 d .
C10 C 0.3565(4) -0.1573(3) -0.12016(18) 0.0192(8) Uani 1 1 d .
H10 H 0.269 -0.1066 -0.1362 0.023 Uiso 1 1 calc R
C11 C 0.5116(4) -0.1274(4) -0.12611(19) 0.0210(8) Uani 1 1 d .
C12 C 0.2487(4) -0.6180(3) 0.04493(16) 0.0124(6) Uani 1 1 d .
C13 C 0.3882(4) -0.6941(3) 0.07218(16) 0.0135(7) Uani 1 1 d .
C14 C 0.6395(4) -0.2012(3) -0.10173(18) 0.0190(8) Uani 1 1 d .
H14 H 0.7451 -0.1801 -0.1053 0.023 Uiso 1 1 calc R
C21 C 0.3026(7) 0.0843(5) -0.2841(2) 0.0448(13) Uani 1 1 d .
H21A H 0.3883 0.1423 -0.2835 0.054 Uiso 1 1 calc R
H21B H 0.2035 0.114 -0.3104 0.054 Uiso 1 1 calc R
H21C H 0.3323 0.0092 -0.3013 0.054 Uiso 1 1 calc R
O21 O 0.2789(4) 0.0659(3) -0.22159(16) 0.0383(8) Uani 1 1 d .
H21 H 0.2726 0.1316 -0.2041 0.057 Uiso 1 1 calc R
C22 C 0.4592(8) 0.3058(6) -0.0941(3) 0.0616(18) Uani 1 1 d D
H22A H 0.4342 0.3775 -0.0716 0.074 Uiso 1 1 calc R
H22B H 0.5724 0.285 -0.0773 0.074 Uiso 1 1 calc R
Cl1 Cl 0.33741(17) 0.18929(13) -0.07837(6) 0.0461(3) Uani 1 1 d D
Cl2 Cl 0.4364(2) 0.33818(19) -0.17312(8) 0.0805(7) Uani 1 1 d D
C23 C 0.0124(16) -0.0666(12) -0.0157(7) 0.057(4) Uani 0.5 1 d PD
H23A H -0.0208 -0.0605 -0.0621 0.069 Uiso 0.5 1 calc PR
H23B H -0.0113 -0.1479 -0.0031 0.069 Uiso 0.5 1 calc PR
Cl3 Cl 0.2222(6) -0.0387(3) 0.00719(18) 0.0707(11) Uani 0.5 1 d PD
Cl4 Cl -0.0930(7) 0.0338(5) 0.0195(3) 0.0878(15) Uani 0.5 1 d PD

loop_
_atom_site_aniso_label
_atom_site_aniso_U_11
_atom_site_aniso_U_22
_atom_site_aniso_U_33
_atom_site_aniso_U_23
_atom_site_aniso_U_13
_atom_site_aniso_U_12
Cu1 0.00798(18) 0.0084(2) 0.00970(18) 0.00097(15) 0.00353(13) -0.00006(15)
O1 0.0197(12) 0.0175(13) 0.0141(12) -0.0024(10) 0.0074(10) -0.0059(10)
O2 0.0092(11) 0.0155(13) 0.0234(13) 0.0113(11) 0.0058(10) 0.0011(10)
O3 0.0105(11) 0.0114(12) 0.0201(12) 0.0074(10) 0.0044(9) 0.0019(9)
O4 0.0091(10) 0.0181(13) 0.0208(12) 0.0080(10) 0.0060(9) 0.0019(9)
O5 0.0205(12) 0.0149(13) 0.0140(11) -0.0029(10) 0.0058(9) -0.0056(10)
O6 0.0229(13) 0.0183(14) 0.0139(12) -0.0017(10) 0.0069(10) -0.0075(10)
O7 0.0255(13) 0.0094(12) 0.0252(14) -0.0012(10) 0.0140(11) -0.0031(10)
O8 0.0147(12) 0.0242(15) 0.0454(18) 0.0225(14) 0.0101(12) 0.0020(11)
C1 0.0138(15) 0.0150(18) 0.0135(16) -0.0022(13) 0.0022(12) 0.0017(13)
C2 0.0165(16) 0.0151(18) 0.0147(16) -0.0018(13) 0.0055(13) -0.0005(13)
C3 0.0182(16) 0.0136(18) 0.0184(17) 0.0009(14) 0.0054(13) -0.0008(13)
C4 0.0163(16) 0.0172(19) 0.0156(17) -0.0007(14) 0.0054(13) -0.0025(13)
C5 0.0199(17) 0.0167(19) 0.0194(18) -0.0023(14) 0.0066(14) 0.0004(14)
C6 0.0160(16) 0.0130(17) 0.0241(18) 0.0001(14) 0.0067(14) 0.0007(13)
C7 0.0162(16) 0.0174(19) 0.0195(17) 0.0008(14) 0.0073(13) -0.0008(14)
C8 0.0159(16) 0.0093(16) 0.0173(16) 0.0037(13) 0.0047(13) -0.0008(12)
C9 0.0112(14) 0.0171(18) 0.0177(17) 0.0031(14) 0.0057(12) -0.0008(13)
C10 0.0116(15) 0.020(2) 0.0258(19) 0.0092(15) 0.0040(13) 0.0034(14)
C11 0.0166(17) 0.019(2) 0.029(2) 0.0101(16) 0.0087(14) 0.0001(14)
C12 0.0117(14) 0.0128(16) 0.0140(15) 0.0002(13) 0.0052(12) 0.0021(12)
C13 0.0138(15) 0.0124(17) 0.0152(16) 0.0056(13) 0.0053(12) 0.0039(12)
C14 0.0119(15) 0.020(2) 0.0262(19) 0.0064(15) 0.0077(14) -0.0007(14)
C21 0.047(3) 0.052(4) 0.036(3) 0.005(2) 0.009(2) 0.011(3)
O21 0.0350(17) 0.045(2) 0.0352(18) 0.0095(16) 0.0068(14) 0.0104(16)
C22 0.066(4) 0.072(5) 0.051(4) -0.017(3) 0.022(3) -0.036(4)
Cl1 0.0595(8) 0.0429(8) 0.0383(7) -0.0048(6) 0.0158(6) -0.0085(6)
Cl2 0.0786(12) 0.0974(15) 0.0557(10) 0.0343(10) -0.0100(8) -0.0461(11)
C23 0.092(12) 0.034(7) 0.046(7) 0.000(6) 0.014(8) -0.005(8)
Cl3 0.100(3) 0.061(2) 0.060(2) -0.0130(17) 0.037(2) -0.033(2)
Cl4 0.096(4) 0.061(3) 0.116(4) -0.016(3) 0.044(3) 0.011(3)

loop_
_atom_type_symbol
_atom_type_description
_atom_type_scat_dispersion_real
_atom_type_scat_dispersion_imag
_atom_type_scat_source
C C 0.0033 0.0016 'International Tables Vol C Tables 4.2.6.8 and 6.1.1.4'
H H 0 0 'International Tables Vol C Tables 4.2.6.8 and 6.1.1.4'
O O 0.0106 0.006 'International Tables Vol C Tables 4.2.6.8 and 6.1.1.4'
Cu Cu 0.3201 1.2651 'International Tables Vol C Tables 4.2.6.8 and 6.1.1.4'
Cl Cl 0.1484 0.1585 'International Tables Vol C Tables 4.2.6.8 and 6.1.1.4'

loop_
_geom_angle_atom_site_label_1
_geom_angle_atom_site_label_2
_geom_angle_atom_site_label_3
_geom_angle
_geom_angle_site_symmetry_1
_geom_angle_site_symmetry_3
O4 Cu1 O3 170.09(10) . .
O4 Cu1 O1 89.71(11) . .
O3 Cu1 O1 89.24(11) . .
O4 Cu1 O5 90.01(11) . .
O3 Cu1 O5 89.35(11) . .
O1 Cu1 O5 170.17(10) . .
O4 Cu1 O2 83.72(10) . .
O3 Cu1 O2 106.19(10) . .
O1 Cu1 O2 97.55(11) . .
O5 Cu1 O2 92.19(10) . .
O4 Cu1 Cu1 81.70(7) . 3_545
O3 Cu1 Cu1 88.40(7) . 3_545
O1 Cu1 Cu1 86.89(7) . 3_545
O5 Cu1 Cu1 83.34(8) . 3_545
O2 Cu1 Cu1 164.74(7) . 3_545
C1 O1 Cu1 120.0(2) . .
C9 O2 Cu1 134.3(2) . .
C9 O2 H2 105(4) . .
Cu1 O2 H2 120(4) . .
C12 O3 Cu1 118.3(2) . .
C12 O4 Cu1 126.5(2) 3_545 .
C1 O5 Cu1 123.8(2) 3_545 .
C4 O6 H6 109.5 . .
C6 O7 H7 109.5 . .
C11 O8 H8 109.5 . .
O1 C1 O5 126.0(3) . 3_545
O1 C1 C2 117.4(3) . .
O5 C1 C2 116.6(3) 3_545 .
C7 C2 C3 120.4(3) . .
C7 C2 C1 120.6(3) . .
C3 C2 C1 119.0(3) . .
C4 C3 C2 119.4(3) . .
C4 C3 H3 120.3 . .
C2 C3 H3 120.3 . .
O6 C4 C3 121.5(3) . .
O6 C4 C5 117.5(3) . .
C3 C4 C5 120.9(3) . .
C6 C5 C4 119.0(3) . .
C6 C5 H5 120.5 . .
C4 C5 H5 120.5 . .
O7 C6 C5 117.4(3) . .
O7 C6 C7 121.6(3) . .
C5 C6 C7 120.9(3) . .
C6 C7 C2 119.3(3) . .
C6 C7 H7A 120.4 . .
C2 C7 H7A 120.4 . .
C9 C8 C13 119.0(3) . 3_645
C9 C8 H8A 120.5 . .
C13 C8 H8A 120.5 3_645 .
O2 C9 C8 117.7(3) . .
O2 C9 C10 120.6(3) . .
C8 C9 C10 121.7(3) . .
C9 C10 C11 118.6(3) . .
C9 C10 H10 120.7 . .
C11 C10 H10 120.7 . .
O8 C11 C14 118.5(3) . .
O8 C11 C10 121.0(3) . .
C14 C11 C10 120.4(3) . .
O4 C12 O3 125.1(3) 3_545 .
O4 C12 C13 116.8(3) 3_545 .
O3 C12 C13 118.0(3) . .
C8 C13 C14 120.8(3) 3_645 3_645
C8 C13 C12 120.7(3) 3_645 .
C14 C13 C12 118.5(3) 3_645 .
C13 C14 C11 119.5(3) 3_645 .
C13 C14 H14 120.3 3_645 .
C11 C14 H14 120.3 . .
O21 C21 H21A 109.5 . .
O21 C21 H21B 109.5 . .
H21A C21 H21B 109.5 . .
O21 C21 H21C 109.5 . .
H21A C21 H21C 109.5 . .
H21B C21 H21C 109.5 . .
C21 O21 H21 109.5 . .
Cl2 C22 Cl1 113.6(3) . .
Cl2 C22 H22A 108.9 . .
Cl1 C22 H22A 108.9 . .
Cl2 C22 H22B 108.9 . .
Cl1 C22 H22B 108.9 . .
H22A C22 H22B 107.7 . .
Cl4 C23 Cl3 110.2(8) . .
Cl4 C23 H23A 109.6 . .
Cl3 C23 H23A 109.6 . .
Cl4 C23 H23B 109.6 . .
Cl3 C23 H23B 109.6 . .
H23A C23 H23B 108.1 . .
Cl4 Cl3 C23 18.9(6) 3 .
C23 Cl4 Cl3 133.7(15) 3 3
C23 Cl4 C23 73.8(14) 3 .
Cl3 Cl4 C23 110.3(7) 3 .
C23 Cl4 Cl4 52.2(11) 3 3
Cl3 Cl4 Cl4 123.4(6) 3 3
C23 Cl4 Cl4 21.6(5) . 3

loop_
_geom_bond_atom_site_label_1
_geom_bond_atom_site_label_2
_geom_bond_distance
_geom_bond_site_symmetry_2
Cu1 O4 1.955(2) .
Cu1 O3 1.960(2) .
Cu1 O1 1.960(3) .
Cu1 O5 1.961(2) .
Cu1 O2 2.224(2) .
Cu1 Cu1 2.5784(8) 3_545
O1 C1 1.256(4) .
O2 C9 1.374(4) .
O2 H2 0.73(6) .
O3 C12 1.267(4) .
O4 C12 1.259(4) 3_545
O5 C1 1.264(4) 3_545
O6 C4 1.374(4) .
O6 H6 0.84 .
O7 C6 1.374(4) .
O7 H7 0.84 .
O8 C11 1.370(5) .
O8 H8 0.84 .
C1 O5 1.264(4) 3_545
C1 C2 1.501(5) .
C2 C7 1.393(5) .
C2 C3 1.398(5) .
C3 C4 1.384(5) .
C3 H3 0.95 .
C4 C5 1.396(5) .
C5 C6 1.390(5) .
C5 H5 0.95 .
C6 C7 1.392(5) .
C7 H7A 0.95 .
C8 C9 1.384(5) .
C8 C13 1.384(5) 3_645
C8 H8A 0.95 .
C9 C10 1.385(5) .
C10 C11 1.398(5) .
C10 H10 0.95 .
C11 C14 1.391(5) .
C12 O4 1.259(4) 3_545
C12 C13 1.491(5) .
C13 C8 1.384(5) 3_645
C13 C14 1.388(5) 3_645
C14 C13 1.388(5) 3_645
C14 H14 0.95 .
C21 O21 1.423(6) .
C21 H21A 0.98 .
C21 H21B 0.98 .
C21 H21C 0.98 .
O21 H21 0.84 .
C22 Cl2 1.722(6) .
C22 Cl1 1.752(6) .
C22 H22A 0.99 .
C22 H22B 0.99 .
C23 Cl4 1.717(12) .
C23 Cl3 1.788(13) .
C23 H23A 0.99 .
C23 H23B 0.99 .
Cl3 Cl4 1.139(7) 3
Cl4 C23 0.800(12) 3
Cl4 Cl3 1.139(7) 3
Cl4 Cl4 2.087(10) 3
